data_7033997
loop_
_publ_author_name
'Pait, Moumita'
'Shatruk, Michael'
'Lengyel, Jeff'
'G\'omez-Coca, Silvia'
'Bauz\'a, Antonio'
'Frontera, Antonio'
'Bertolasi, Valerio'
'Ray, Debashis'

_publ_section_title
;
 Two types of nitrito support for \m4-oxido-bridged [Cu4] complexes:
 synthesis, crystal structures, magnetic properties and DFT analysis.
;
_journal_issue 13
_journal_name_full 'Dalton transactions (Cambridge, England : 2003)'
_journal_page_first 6107
_journal_page_last 6117
_journal_paper_doi 10.1039/c4dt03224a
_journal_volume 44
_journal_year 2015
_chemical_absolute_configuration unk
_chemical_formula_sum 'C54 H56 Cu4 N6 O11'
_chemical_formula_weight 1219.21
_chemical_name_systematic
;
 ?
;
_space_group_IT_number 96
_symmetry_cell_setting tetragonal
_symmetry_space_group_name_Hall 'P 4nw 2abw'
_symmetry_space_group_name_H-M 'P 43 21 2'
_atom_sites_solution_hydrogens geom
_atom_sites_solution_primary direct
_atom_sites_solution_secondary difmap
_audit_creation_method SHELXL-97
_audit_update_record
;
2015-01-29 deposited with the CCDC.
2015-02-11 downloaded from the CCDC.
;
_cell_angle_alpha 90.00
_cell_angle_beta 90.00
_cell_angle_gamma 90.00
_cell_formula_units_Z 4
_cell_length_a 14.7994(6)
_cell_length_b 14.7994(6)
_cell_length_c 23.9708(14)
_cell_measurement_reflns_used 9988
_cell_measurement_temperature 100(2)
_cell_measurement_theta_max 22.93
_cell_measurement_theta_min 2.58
_cell_volume 5250.1(4)
_computing_cell_refinement 'Bruker SMART'
_computing_data_collection 'Bruker SMART'
_computing_data_reduction 'Bruker SAINT'
_computing_molecular_graphics Diamond
_computing_publication_material 'SHELXL-97 (Sheldrick, 1997), PLATON (Spek, 2009)'
_computing_structure_refinement 'SHELXS-97 (Sheldrick, 2008)'
_computing_structure_solution 'SHELXL-97 (Sheldrick, 1990)'
_diffrn_ambient_temperature 100(2)
_diffrn_measured_fraction_theta_full 0.995
_diffrn_measured_fraction_theta_max 0.995
_diffrn_measurement_device_type 'CCD area detector'
_diffrn_measurement_method 'phi and omega scans'
_diffrn_radiation_monochromator graphite
_diffrn_radiation_source 'fine-focus sealed tube'
_diffrn_radiation_type MoK\a
_diffrn_radiation_wavelength 0.71073
_diffrn_reflns_av_R_equivalents 0.0819
_diffrn_reflns_av_unetI/netI 0.0390
_diffrn_reflns_limit_h_max 18
_diffrn_reflns_limit_h_min -18
_diffrn_reflns_limit_k_max 18
_diffrn_reflns_limit_k_min -18
_diffrn_reflns_limit_l_max 29
_diffrn_reflns_limit_l_min -29
_diffrn_reflns_number 64671
_diffrn_reflns_theta_full 26.21
_diffrn_reflns_theta_max 26.21
_diffrn_reflns_theta_min 1.62
_exptl_absorpt_coefficient_mu 1.665
_exptl_absorpt_correction_T_max 0.705
_exptl_absorpt_correction_T_min 0.601
_exptl_absorpt_correction_type multi-scan
_exptl_absorpt_process_details 'SADABS (Sheldrick, 1997)'
_exptl_crystal_colour Green
_exptl_crystal_density_diffrn 1.542
_exptl_crystal_density_method 'not measured'
_exptl_crystal_description Block
_exptl_crystal_F_000 2504
_exptl_crystal_size_max 0.35
_exptl_crystal_size_mid 0.26
_exptl_crystal_size_min 0.21
_refine_diff_density_max 0.819
_refine_diff_density_min -0.374
_refine_diff_density_rms 0.070
_refine_ls_abs_structure_details 'Flack H D (1983), Acta Cryst. A39, 876-881'
_refine_ls_abs_structure_Flack -0.012(15)
_refine_ls_extinction_method none
_refine_ls_goodness_of_fit_ref 1.065
_refine_ls_hydrogen_treatment mixed
_refine_ls_matrix_type full
_refine_ls_number_parameters 347
_refine_ls_number_reflns 5258
_refine_ls_number_restraints 2
_refine_ls_restrained_S_all 1.068
_refine_ls_R_factor_all 0.0466
_refine_ls_R_factor_gt 0.0360
_refine_ls_shift/su_max 0.002
_refine_ls_shift/su_mean 0.000
_refine_ls_structure_factor_coef Fsqd
_refine_ls_weighting_details 'calc w=1/[\s^2^(Fo^2^)+(0.0471P)^2^+2.2613P] where P=(Fo^2^+2Fc^2^)/3'
_refine_ls_weighting_scheme calc
_refine_ls_wR_factor_gt 0.0859
_refine_ls_wR_factor_ref 0.0902
_reflns_number_gt 4521
_reflns_number_total 5258
_reflns_threshold_expression >2sigma(I)
_cod_data_source_file c4dt03224a2.cif
_cod_data_source_block Complex2
_cod_depositor_comments
;
The following automatic conversions were performed:

'_symmetry_cell_setting' value 'Tetragonal' changed to 'tetragonal'
according to
/usr/data/users/saulius/crontab/automatic-downloads/rss-feeds/RSC/lib/dictionaries/cif_core.dic
dictionary named 'cif_core.dic' version 2.4.2 from 2011-04-26.

Automatic conversion script
Id: cif_fix_values 3008 2015-01-20 13:52:24Z robertas 

 Adding full bibliography for 7033996--7033997.cif.
;
_cod_database_code 7033997

loop_
_symmetry_equiv_pos_as_xyz
'x, y, z'
'-x, -y, z+1/2'
'-y+1/2, x+1/2, z+3/4'
'y+1/2, -x+1/2, z+1/4'
'-x+1/2, y+1/2, -z+3/4'
'x+1/2, -y+1/2, -z+1/4'
'y, x, -z'
'-y, -x, -z+1/2'

loop_
_atom_site_label
_atom_site_type_symbol
_atom_site_fract_x
_atom_site_fract_y
_atom_site_fract_z
_atom_site_U_iso_or_equiv
_atom_site_adp_type
_atom_site_occupancy
_atom_site_symmetry_multiplicity
_atom_site_calc_flag
_atom_site_refinement_flags
_atom_site_disorder_assembly
_atom_site_disorder_group
Cu1 Cu 0.92253(3) 0.05016(3) 0.029351(18) 0.02590(12) Uani 1 1 d . A .
O1 O 0.92579(17) -0.07421(17) 0.0000 0.0271(8) Uani 1 2 d S . .
C1 C 0.6542(3) -0.3458(3) 0.0000 0.073(3) Uani 1 2 d S . .
H1A H 0.6627 -0.3849 0.0315 0.110 Uiso 0.50 1 calc PR . .
H1B H 0.6582 -0.3804 -0.0338 0.110 Uiso 0.50 1 calc PR . .
H1C H 0.5957 -0.3179 0.0023 0.110 Uiso 0.50 1 calc PR . .
C2 C 0.7274(3) -0.2726(3) 0.0000 0.0422(16) Uani 1 2 d S . .
C3 C 0.7068(3) -0.1833(3) 0.01039(16) 0.0365(10) Uani 1 1 d . . .
H3 H 0.6467 -0.1680 0.0168 0.044 Uiso 1 1 calc R . .
C4 C 0.7715(3) -0.1147(3) 0.01171(14) 0.0288(9) Uani 1 1 d . . .
C5 C 0.8624(2) -0.1376(2) 0.0000 0.0272(12) Uani 1 2 d S . .
C6 C 0.7414(3) -0.0247(3) 0.02657(15) 0.0299(9) Uani 1 1 d . . .
H6 H 0.6792 -0.0165 0.0290 0.036 Uiso 1 1 calc R . .
N1 N 0.7899(2) 0.0450(2) 0.03674(13) 0.0289(7) Uani 1 1 d . . .
C7 C 0.7396(3) 0.1295(3) 0.05418(16) 0.0307(8) Uani 1 1 d . . .
H7 H 0.7861 0.1723 0.0665 0.037 Uiso 1 1 calc R . .
C8 C 0.6808(3) 0.1124(3) 0.10451(18) 0.0500(12) Uani 1 1 d . . .
H8A H 0.6321 0.0728 0.0944 0.075 Uiso 1 1 calc R . .
H8B H 0.6566 0.1686 0.1177 0.075 Uiso 1 1 calc R . .
H8C H 0.7162 0.0848 0.1334 0.075 Uiso 1 1 calc R . .
C9 C 0.6946(3) 0.1728(3) 0.00390(16) 0.0293(9) Uani 1 1 d . . .
C10 C 0.7470(3) 0.1962(3) -0.04227(15) 0.0332(9) Uani 1 1 d . . .
H10 H 0.8077 0.1802 -0.0434 0.040 Uiso 1 1 calc R . .
C11 C 0.7091(3) 0.2428(3) -0.08642(18) 0.0426(11) Uani 1 1 d . . .
H11 H 0.7439 0.2585 -0.1173 0.051 Uiso 1 1 calc R . .
C12 C 0.6175(3) 0.2661(3) -0.08391(19) 0.0483(12) Uani 1 1 d . . .
H12 H 0.5915 0.2985 -0.1130 0.058 Uiso 1 1 calc R . .
C13 C 0.5661(3) 0.2417(3) -0.03906(18) 0.0454(11) Uani 1 1 d . . .
H13 H 0.5049 0.2562 -0.0383 0.054 Uiso 1 1 calc R . .
C14 C 0.6038(3) 0.1963(3) 0.00459(18) 0.0361(10) Uani 1 1 d . . .
H14 H 0.5684 0.1809 0.0352 0.043 Uiso 1 1 calc R . .
Cu2 Cu 1.13008(3) 0.06881(3) 0.056633(17) 0.02495(12) Uani 1 1 d . . .
O2 O 1.16166(16) 0.16166(16) 0.0000 0.0257(8) Uani 1 2 d S A .
C15 C 1.2239(3) 0.2239(3) 0.0000 0.0260(12) Uani 1 2 d S . .
C16 C 1.2882(2) 0.2282(3) 0.04332(14) 0.0261(8) Uani 1 1 d . A .
C17 C 1.3550(3) 0.2972(3) 0.04198(15) 0.0309(9) Uani 1 1 d . . .
H17 H 1.3970 0.2998 0.0708 0.037 Uiso 1 1 calc R A .
C18 C 1.3600(3) 0.3600(3) 0.0000 0.0331(13) Uani 1 2 d S A .
C19 C 1.4331(3) 0.4331(3) 0.0000 0.0410(14) Uani 1 2 d S . .
H19A H 1.4062 0.4905 -0.0084 0.062 Uiso 0.50 1 calc PR A .
H19B H 1.4778 0.4189 -0.0277 0.062 Uiso 0.50 1 calc PR . .
H19C H 1.4610 0.4356 0.0361 0.062 Uiso 0.50 1 calc PR . .
C20 C 1.2913(3) 0.1661(3) 0.09018(15) 0.0308(9) Uani 1 1 d . . .
H20 H 1.3394 0.1734 0.1147 0.037 Uiso 1 1 calc R A .
N2 N 1.2353(2) 0.1022(2) 0.10174(12) 0.0270(7) Uani 1 1 d . A .
C21 C 1.2541(3) 0.0500(3) 0.15419(15) 0.0345(9) Uani 1 1 d . . .
H21 H 1.2092 0.0014 0.1556 0.041 Uiso 1 1 calc R A .
C22 C 1.2371(4) 0.1082(4) 0.20440(17) 0.0575(14) Uani 1 1 d . A .
H22A H 1.2789 0.1578 0.2045 0.086 Uiso 1 1 calc R . .
H22B H 1.2452 0.0730 0.2377 0.086 Uiso 1 1 calc R . .
H22C H 1.1765 0.1311 0.2031 0.086 Uiso 1 1 calc R . .
C23 C 1.3457(3) 0.0044(3) 0.15219(18) 0.0389(10) Uani 1 1 d . A .
C24 C 1.4154(4) 0.0290(4) 0.1872(2) 0.0706(17) Uani 1 1 d . . .
H24 H 1.4075 0.0764 0.2122 0.085 Uiso 1 1 calc R A .
C25 C 1.4979(4) -0.0168(4) 0.1853(3) 0.0755(17) Uani 1 1 d . A .
H25 H 1.5445 -0.0012 0.2095 0.091 Uiso 1 1 calc R . .
C26 C 1.5094(4) -0.0860(4) 0.1468(3) 0.0649(16) Uani 1 1 d . . .
H26 H 1.5633 -0.1182 0.1457 0.078 Uiso 1 1 calc R A .
C27 C 1.4432(4) -0.1060(4) 0.1116(2) 0.0716(17) Uani 1 1 d . A .
H27 H 1.4523 -0.1504 0.0848 0.086 Uiso 1 1 calc R . .
C28 C 1.3607(4) -0.0617(3) 0.1141(2) 0.0590(14) Uani 1 1 d . . .
H28 H 1.3151 -0.0776 0.0892 0.071 Uiso 1 1 calc R A .
O3 O 1.04298(16) 0.04298(16) 0.0000 0.0237(8) Uani 1 2 d S A .
O4 O 0.95871(19) -0.0098(2) 0.11326(10) 0.0367(6) Uani 1 1 d . A .
O5 O 1.10329(18) -0.04463(18) 0.09462(11) 0.0328(6) Uani 1 1 d . A .
C29 C 1.0228(3) -0.0627(3) 0.11218(15) 0.0347(9) Uani 1 1 d . . .
C30 C 1.0076(3) -0.1594(3) 0.13080(19) 0.0465(12) Uani 1 1 d . A .
H30A H 0.9737 -0.1597 0.1649 0.070 Uiso 1 1 calc R . .
H30B H 1.0649 -0.1882 0.1368 0.070 Uiso 1 1 calc R . .
H30C H 0.9748 -0.1915 0.1025 0.070 Uiso 1 1 calc R . .
O1A O 0.9331(2) 0.1767(2) 0.04879(19) 0.0744(12) Uani 1 1 d D . .
N1A N 1.0051(5) 0.1813(5) 0.0820(3) 0.0377(19) Uiso 0.541(10) 1 d PD A 1
O2A O 1.0142(4) 0.2557(4) 0.1089(2) 0.047(2) Uiso 0.541(10) 1 d PD A 1
N1B N 0.9918(6) 0.2312(9) 0.0659(5) 0.081(4) Uiso 0.459(10) 1 d PD A 2
O2B O 1.0453(5) 0.1869(5) 0.0967(3) 0.044(2) Uiso 0.459(10) 1 d PD A 2

loop_
_atom_site_aniso_label
_atom_site_aniso_U_11
_atom_site_aniso_U_22
_atom_site_aniso_U_33
_atom_site_aniso_U_23
_atom_site_aniso_U_13
_atom_site_aniso_U_12
Cu1 0.0251(2) 0.0265(2) 0.0261(2) -0.00141(19) 0.00088(19) 0.00269(18)
O1 0.0245(11) 0.0245(11) 0.0325(19) 0.0001(11) -0.0001(11) 0.0000(17)
C1 0.068(4) 0.068(4) 0.085(6) -0.040(4) 0.040(4) -0.038(4)
C2 0.046(2) 0.046(2) 0.035(3) -0.013(2) 0.013(2) -0.018(3)
C3 0.029(2) 0.048(3) 0.032(2) -0.0061(19) 0.0046(17) -0.0083(19)
C4 0.028(2) 0.038(2) 0.0204(18) 0.0043(16) -0.0020(15) 0.0007(16)
C5 0.0337(19) 0.0337(19) 0.014(2) -0.0005(15) 0.0005(15) -0.010(3)
C6 0.0215(19) 0.043(2) 0.025(2) 0.0028(17) 0.0030(16) 0.0074(17)
N1 0.0289(17) 0.0326(17) 0.0251(16) 0.0015(14) 0.0013(13) 0.0077(14)
C7 0.029(2) 0.033(2) 0.030(2) 0.0013(18) 0.0019(16) 0.0072(17)
C8 0.064(3) 0.049(3) 0.037(2) 0.007(2) 0.016(2) 0.022(2)
C9 0.029(2) 0.029(2) 0.030(2) -0.0052(17) -0.0018(17) 0.0046(16)
C10 0.032(2) 0.036(2) 0.032(2) 0.0025(17) -0.0031(17) 0.0004(17)
C11 0.062(3) 0.033(2) 0.032(2) -0.0031(18) -0.003(2) -0.005(2)
C12 0.064(3) 0.040(3) 0.041(3) -0.005(2) -0.024(3) 0.018(2)
C13 0.041(2) 0.050(3) 0.046(3) -0.012(2) -0.016(2) 0.019(2)
C14 0.027(2) 0.041(2) 0.040(2) -0.013(2) -0.0057(18) 0.0041(17)
Cu2 0.0281(2) 0.0251(2) 0.0217(2) 0.00202(19) -0.00157(18) -0.00177(19)
O2 0.0256(12) 0.0256(12) 0.0257(19) 0.0023(11) -0.0023(11) -0.0057(15)
C15 0.0264(18) 0.0264(18) 0.025(3) -0.0035(15) 0.0035(15) -0.001(2)
C16 0.0216(18) 0.0295(19) 0.0271(19) -0.0030(16) 0.0024(15) 0.0007(14)
C17 0.026(2) 0.038(2) 0.028(2) -0.0118(17) 0.0036(16) -0.0070(17)
C18 0.0354(19) 0.0354(19) 0.029(3) -0.0077(17) 0.0077(17) -0.005(3)
C19 0.040(2) 0.040(2) 0.044(3) -0.009(2) 0.009(2) -0.014(3)
C20 0.029(2) 0.039(2) 0.025(2) -0.0017(17) -0.0056(16) 0.0007(17)
N2 0.0315(18) 0.0287(17) 0.0209(16) 0.0029(13) -0.0031(13) 0.0017(13)
C21 0.038(2) 0.040(2) 0.0257(19) 0.0052(18) -0.0073(17) -0.0020(19)
C22 0.075(4) 0.069(3) 0.029(2) 0.001(2) 0.008(2) 0.016(3)
C23 0.047(3) 0.035(2) 0.034(2) 0.0079(19) -0.003(2) -0.002(2)
C24 0.062(3) 0.094(4) 0.056(3) -0.007(3) -0.019(3) 0.020(3)
C25 0.058(4) 0.093(5) 0.076(4) 0.001(4) -0.022(3) 0.013(3)
C26 0.051(3) 0.053(3) 0.090(4) 0.017(3) -0.005(3) 0.017(3)
C27 0.091(5) 0.054(3) 0.070(4) -0.008(3) -0.005(4) 0.030(3)
C28 0.068(3) 0.048(3) 0.061(3) -0.013(3) -0.023(3) 0.012(3)
O3 0.0247(12) 0.0247(12) 0.0219(17) -0.0011(10) 0.0011(10) -0.0001(15)
O4 0.0383(17) 0.0464(17) 0.0253(14) 0.0017(13) 0.0059(12) -0.0003(14)
O5 0.0336(15) 0.0337(15) 0.0311(14) 0.0061(12) -0.0024(11) -0.0076(11)
C29 0.045(2) 0.038(2) 0.0206(18) 0.0046(18) -0.0040(16) -0.008(2)
C30 0.052(3) 0.045(3) 0.043(3) 0.014(2) -0.005(2) -0.013(2)
O1A 0.0273(16) 0.053(2) 0.143(4) -0.053(2) -0.011(2) -0.0033(15)

loop_
_atom_type_symbol
_atom_type_description
_atom_type_scat_dispersion_real
_atom_type_scat_dispersion_imag
_atom_type_scat_source
Cu Cu 0.3201 1.2651 'International Tables Vol C Tables 4.2.6.8 and 6.1.1.4'
C C 0.0033 0.0016 'International Tables Vol C Tables 4.2.6.8 and 6.1.1.4'
H H 0.0000 0.0000 'International Tables Vol C Tables 4.2.6.8 and 6.1.1.4'
N N 0.0061 0.0033 'International Tables Vol C Tables 4.2.6.8 and 6.1.1.4'
O O 0.0106 0.0060 'International Tables Vol C Tables 4.2.6.8 and 6.1.1.4'

loop_
_geom_angle_atom_site_label_1
_geom_angle_atom_site_label_2
_geom_angle_atom_site_label_3
_geom_angle
_geom_angle_site_symmetry_1
_geom_angle_site_symmetry_3
O3 Cu1 O1A 93.84(13) . .
O3 Cu1 O1 78.16(11) . .
O1A Cu1 O1 170.81(15) . .
O3 Cu1 N1 162.76(11) . .
O1A Cu1 N1 95.51(13) . .
O1 Cu1 N1 91.15(12) . .
O3 Cu1 O4 94.84(7) . .
O1A Cu1 O4 98.43(15) . .
O1 Cu1 O4 86.86(8) . .
N1 Cu1 O4 98.07(11) . .
O3 Cu1 Cu1 38.14(8) . 7_645
O1A Cu1 Cu1 131.83(11) . 7_645
O1 Cu1 Cu1 40.02(8) . 7_645
N1 Cu1 Cu1 129.80(9) . 7_645
O4 Cu1 Cu1 91.19(7) . 7_645
C5 O1 Cu1 130.02(8) . 7_645
C5 O1 Cu1 130.02(8) . .
Cu1 O1 Cu1 99.97(16) 7_645 .
C2 C1 H1A 109.5 . .
C2 C1 H1B 109.5 . .
H1A C1 H1B 109.5 . .
C2 C1 H1C 109.5 . .
H1A C1 H1C 109.5 . .
H1B C1 H1C 109.5 . .
C3 C2 C3 117.2(5) 7_645 .
C3 C2 C1 121.4(3) 7_645 .
C3 C2 C1 121.4(3) . .
C2 C3 C4 123.3(4) . .
C2 C3 H3 118.3 . .
C4 C3 H3 118.3 . .
C3 C4 C5 118.3(4) . .
C3 C4 C6 117.5(4) . .
C5 C4 C6 124.2(3) . .
O1 C5 C4 120.2(2) . 7_645
O1 C5 C4 120.2(2) . .
C4 C5 C4 119.7(5) 7_645 .
N1 C6 C4 127.9(3) . .
N1 C6 H6 116.0 . .
C4 C6 H6 116.0 . .
C6 N1 C7 116.3(3) . .
C6 N1 Cu1 124.9(3) . .
C7 N1 Cu1 118.8(2) . .
C8 C7 N1 111.4(3) . .
C8 C7 C9 116.9(3) . .
N1 C7 C9 110.2(3) . .
C8 C7 H7 105.8 . .
N1 C7 H7 105.8 . .
C9 C7 H7 105.8 . .
C7 C8 H8A 109.5 . .
C7 C8 H8B 109.5 . .
H8A C8 H8B 109.5 . .
C7 C8 H8C 109.5 . .
H8A C8 H8C 109.5 . .
H8B C8 H8C 109.5 . .
C14 C9 C10 119.0(4) . .
C14 C9 C7 121.4(4) . .
C10 C9 C7 119.4(3) . .
C11 C10 C9 120.4(4) . .
C11 C10 H10 119.8 . .
C9 C10 H10 119.8 . .
C10 C11 C12 118.9(4) . .
C10 C11 H11 120.6 . .
C12 C11 H11 120.6 . .
C13 C12 C11 120.6(4) . .
C13 C12 H12 119.7 . .
C11 C12 H12 119.7 . .
C14 C13 C12 120.4(4) . .
C14 C13 H13 119.8 . .
C12 C13 H13 119.8 . .
C13 C14 C9 120.7(4) . .
C13 C14 H14 119.6 . .
C9 C14 H14 119.6 . .
O3 Cu2 O5 91.28(11) . .
O3 Cu2 N2 168.20(11) . .
O5 Cu2 N2 96.94(11) . .
O3 Cu2 O2 79.14(10) . .
O5 Cu2 O2 164.11(9) . .
N2 Cu2 O2 90.91(12) . .
O3 Cu2 O2B 94.51(19) . .
O5 Cu2 O2B 109.86(19) . .
N2 Cu2 O2B 90.7(2) . .
O2 Cu2 O2B 83.74(16) . .
O3 Cu2 Cu2 38.21(8) . 7_645
O5 Cu2 Cu2 128.36(8) . 7_645
N2 Cu2 Cu2 131.53(9) . 7_645
O2 Cu2 Cu2 40.94(8) . 7_645
O2B Cu2 Cu2 89.07(17) . 7_645
C15 O2 Cu2 130.94(7) . 7_645
C15 O2 Cu2 130.94(7) . .
Cu2 O2 Cu2 98.13(15) 7_645 .
O2 C15 C16 120.6(2) . 7_645
O2 C15 C16 120.6(2) . .
C16 C15 C16 118.8(5) 7_645 .
C15 C16 C17 119.0(4) . .
C15 C16 C20 124.2(4) . .
C17 C16 C20 116.8(3) . .
C18 C17 C16 122.8(4) . .
C18 C17 H17 118.6 . .
C16 C17 H17 118.6 . .
C17 C18 C17 117.7(5) 7_645 .
C17 C18 C19 121.2(3) 7_645 .
C17 C18 C19 121.2(3) . .
C18 C19 H19A 109.5 . .
C18 C19 H19B 109.5 . .
H19A C19 H19B 109.5 . .
C18 C19 H19C 109.5 . .
H19A C19 H19C 109.5 . .
H19B C19 H19C 109.5 . .
N2 C20 C16 127.7(4) . .
N2 C20 H20 116.2 . .
C16 C20 H20 116.2 . .
C20 N2 C21 116.0(3) . .
C20 N2 Cu2 125.3(3) . .
C21 N2 Cu2 118.7(2) . .
C22 C21 N2 110.2(3) . .
C22 C21 C23 115.5(4) . .
N2 C21 C23 111.6(3) . .
C22 C21 H21 106.3 . .
N2 C21 H21 106.3 . .
C23 C21 H21 106.3 . .
C21 C22 H22A 109.5 . .
C21 C22 H22B 109.5 . .
H22A C22 H22B 109.5 . .
C21 C22 H22C 109.5 . .
H22A C22 H22C 109.5 . .
H22B C22 H22C 109.5 . .
C28 C23 C24 118.5(5) . .
C28 C23 C21 119.3(4) . .
C24 C23 C21 122.2(4) . .
C23 C24 C25 120.5(6) . .
C23 C24 H24 119.8 . .
C25 C24 H24 119.8 . .
C26 C25 C24 119.1(6) . .
C26 C25 H25 120.5 . .
C24 C25 H25 120.5 . .
C27 C26 C25 119.8(5) . .
C27 C26 H26 120.1 . .
C25 C26 H26 120.1 . .
C26 C27 C28 121.2(5) . .
C26 C27 H27 119.4 . .
C28 C27 H27 119.4 . .
C23 C28 C27 120.9(5) . .
C23 C28 H28 119.6 . .
C27 C28 H28 119.6 . .
Cu2 O3 Cu2 103.58(16) . 7_645
Cu2 O3 Cu1 114.138(18) . 7_645
Cu2 O3 Cu1 110.796(19) 7_645 7_645
Cu2 O3 Cu1 110.796(19) . .
Cu2 O3 Cu1 114.138(18) 7_645 .
Cu1 O3 Cu1 103.72(16) 7_645 .
C29 O4 Cu1 114.4(2) . .
C29 O5 Cu2 121.2(3) . .
O4 C29 O5 125.9(4) . .
O4 C29 C30 118.7(4) . .
O5 C29 C30 115.3(4) . .
C29 C30 H30A 109.5 . .
C29 C30 H30B 109.5 . .
H30A C30 H30B 109.5 . .
C29 C30 H30C 109.5 . .
H30A C30 H30C 109.5 . .
H30B C30 H30C 109.5 . .
N1B O1A N1A 38.5(5) . .
N1B O1A Cu1 139.1(6) . .
N1A O1A Cu1 104.9(4) . .
O2A N1A O1A 115.4(7) . .
O1A N1B O2B 106.9(11) . .
N1B O2B Cu2 118.6(7) . .

loop_
_geom_bond_atom_site_label_1
_geom_bond_atom_site_label_2
_geom_bond_distance
_geom_bond_site_symmetry_2
Cu1 O3 1.919(2) .
Cu1 O1A 1.937(3) .
Cu1 O1 1.971(2) .
Cu1 N1 1.973(3) .
Cu1 O4 2.263(3) .
Cu1 Cu1 3.0192(9) 7_645
O1 C5 1.328(6) .
O1 Cu1 1.971(2) 7_645
C1 C2 1.532(9) .
C1 H1A 0.9600 .
C1 H1B 0.9600 .
C1 H1C 0.9600 .
C2 C3 1.379(5) 7_645
C2 C3 1.379(5) .
C3 C4 1.396(5) .
C3 H3 0.9300 .
C4 C5 1.415(5) .
C4 C6 1.450(5) .
C5 C4 1.415(5) 7_645
C6 N1 1.280(5) .
C6 H6 0.9300 .
N1 C7 1.514(5) .
C7 C8 1.509(6) .
C7 C9 1.519(5) .
C7 H7 0.9800 .
C8 H8A 0.9600 .
C8 H8B 0.9600 .
C8 H8C 0.9600 .
C9 C14 1.388(6) .
C9 C10 1.394(5) .
C10 C11 1.382(6) .
C10 H10 0.9300 .
C11 C12 1.400(7) .
C11 H11 0.9300 .
C12 C13 1.366(7) .
C12 H12 0.9300 .
C13 C14 1.363(6) .
C13 H13 0.9300 .
C14 H14 0.9300 .
Cu2 O3 1.911(2) .
Cu2 O5 1.951(3) .
Cu2 N2 1.959(3) .
Cu2 O2 1.987(2) .
Cu2 O2B 2.356(7) .
Cu2 Cu2 3.0027(8) 7_645
O2 C15 1.303(6) .
O2 Cu2 1.987(2) 7_645
C15 C16 1.410(4) 7_645
C15 C16 1.410(4) .
C16 C17 1.420(5) .
C16 C20 1.452(5) .
C17 C18 1.372(5) .
C17 H17 0.9300 .
C18 C17 1.372(5) 7_645
C18 C19 1.529(8) .
C19 H19A 0.9600 .
C19 H19B 0.9600 .
C19 H19C 0.9600 .
C20 N2 1.289(5) .
C20 H20 0.9300 .
N2 C21 1.502(5) .
C21 C22 1.501(6) .
C21 C23 1.515(6) .
C21 H21 0.9800 .
C22 H22A 0.9600 .
C22 H22B 0.9600 .
C22 H22C 0.9600 .
C23 C28 1.358(6) .
C23 C24 1.379(7) .
C24 C25 1.397(8) .
C24 H24 0.9300 .
C25 C26 1.390(8) .
C25 H25 0.9300 .
C26 C27 1.326(8) .
C26 H26 0.9300 .
C27 C28 1.386(8) .
C27 H27 0.9300 .
C28 H28 0.9300 .
O3 Cu2 1.911(2) 7_645
O3 Cu1 1.919(2) 7_645
O4 C29 1.230(5) .
O5 C29 1.292(5) .
C29 C30 1.516(6) .
C30 H30A 0.9600 .
C30 H30B 0.9600 .
C30 H30C 0.9600 .
O1A N1B 1.254(9) .
O1A N1A 1.332(7) .
N1A O2A 1.283(7) .
N1B O2B 1.266(10) .
